data_7004746
loop_
_publ_author_name
'Chollet-Krugler, Maryl\`ene'
'Tomasi, Sophie'
'Uriac, Philippe'
'Toupet, Loic'
'van de Weghe, Pierre'

_publ_section_title
;
 Preparation and characterization of copper(ii) and nickel(ii)
 complexes of a new chiral salen ligand derived from (+)-usnic acid
;
_journal_issue 46
_journal_name_full 'Dalton Transactions'
_journal_page_first 6524
_journal_page_last 6526
_journal_paper_doi 10.1039/b811589c
_journal_year 2008
_chemical_formula_sum 'C38 H36 N2 O12'
_chemical_formula_weight 712.69
_chemical_name_systematic
;
?
;
_space_group_IT_number 1
_symmetry_cell_setting triclinic
_symmetry_space_group_name_Hall 'P 1'
_symmetry_space_group_name_H-M 'P 1'
_atom_sites_solution_hydrogens difmap
_atom_sites_solution_primary direct
_atom_sites_solution_secondary difmap
_audit_creation_method SHELXL-97
_cell_angle_alpha 72.374(6)
_cell_angle_beta 88.638(6)
_cell_angle_gamma 90.841(5)
_cell_formula_units_Z 1
_cell_length_a 7.5006(6)
_cell_length_b 10.1555(7)
_cell_length_c 11.3793(9)
_cell_measurement_temperature 295(2)
_cell_volume 825.64(11)
_computing_cell_refinement 'CrysAlis RED, Oxford Diffraction Ltd.,Version 1.171.26'
_computing_data_collection 'CrysAlis CCD, Oxford Diffraction Ltd.,Version 1.171.26'
_computing_data_reduction 'CrysAlis RED, Oxford Diffraction Ltd.,Version 1.171.26'
_computing_molecular_graphics 'PLATON_(Spek, 1998)'
_computing_publication_material 'SHELXL-97 (Sheldrick, 1997)'
_computing_structure_refinement 'SHELXL-97 (Sheldrick, 1997)'
_computing_structure_solution 'SIR-97_(Altomare & al., 1998)'
_diffrn_ambient_temperature 293(2)
_diffrn_detector_area_resol_mean 19.64
_diffrn_measured_fraction_theta_full 0.854
_diffrn_measured_fraction_theta_max 0.854
_diffrn_measurement_device_type 'CCD Saphire 3 Xcalibur'
_diffrn_measurement_method 'omega scan'
_diffrn_radiation_monochromator graphite
_diffrn_radiation_source 'fine-focus sealed tube'
_diffrn_radiation_type MoK\a
_diffrn_radiation_wavelength 0.71069
_diffrn_reflns_av_R_equivalents 0.0209
_diffrn_reflns_av_sigmaI/netI 0.0521
_diffrn_reflns_limit_h_max 10
_diffrn_reflns_limit_h_min -10
_diffrn_reflns_limit_k_max 15
_diffrn_reflns_limit_k_min -8
_diffrn_reflns_limit_l_max 16
_diffrn_reflns_limit_l_min -16
_diffrn_reflns_number 7721
_diffrn_reflns_theta_full 31.90
_diffrn_reflns_theta_max 31.90
_diffrn_reflns_theta_min 2.72
_exptl_absorpt_coefficient_mu 0.108
_exptl_absorpt_correction_type none
_exptl_crystal_colour colourless
_exptl_crystal_density_diffrn 1.433
_exptl_crystal_density_method 'not measured'
_exptl_crystal_description prism
_exptl_crystal_F_000 374
_exptl_crystal_size_max 0.30
_exptl_crystal_size_mid 0.30
_exptl_crystal_size_min 0.12
_refine_diff_density_max 0.203
_refine_diff_density_min -0.168
_refine_diff_density_rms 0.046
_refine_ls_abs_structure_details 'Flack H D (1983), Acta Cryst. A39, 876-881'
_refine_ls_abs_structure_Flack 1.1(7)
_refine_ls_extinction_coef 0.0060(18)
_refine_ls_extinction_expression Fc^*^=kFc[1+0.001xFc^2^\l^3^/sin(2\q)]^-1/4^
_refine_ls_extinction_method SHELXL
_refine_ls_goodness_of_fit_ref 0.833
_refine_ls_hydrogen_treatment constr
_refine_ls_matrix_type full
_refine_ls_number_parameters 470
_refine_ls_number_reflns 5566
_refine_ls_number_restraints 3
_refine_ls_restrained_S_all 0.833
_refine_ls_R_factor_all 0.0749
_refine_ls_R_factor_gt 0.0361
_refine_ls_shift/su_max 0.000
_refine_ls_shift/su_mean 0.000
_refine_ls_structure_factor_coef Fsqd
_refine_ls_weighting_details 'calc w=1/[\s^2^(Fo^2^)+(0.0530P)^2^+0.0000P] where P=(Fo^2^+2Fc^2^)/3'
_refine_ls_weighting_scheme calc
_refine_ls_wR_factor_gt 0.0815
_refine_ls_wR_factor_ref 0.0883
_reflns_number_gt 3126
_reflns_number_total 5566
_reflns_threshold_expression >2sigma(I)
_cod_data_source_file b811589c.txt
_cod_data_source_block mk5
_cod_depositor_comments
;
The following automatic conversions were performed:
'_symmetry_cell_setting' value 'Triclinic' changed to 'triclinic'
according to '/home/saulius/struct/CIF-dictionaries/cif_core.dic'
dictionary named 'cif_core.dic' version 2.4.1 from 2010-06-29.

Automatic conversion script
Id: cif_fix_enum 1527 2010-12-29 10:47:43Z saulius 
;
_cod_original_sg_symbol_H-M P1
_cod_database_code 7004746

loop_
_symmetry_equiv_pos_as_xyz
'x, y, z'

loop_
_atom_site_label
_atom_site_type_symbol
_atom_site_fract_x
_atom_site_fract_y
_atom_site_fract_z
_atom_site_U_iso_or_equiv
_atom_site_adp_type
_atom_site_occupancy
_atom_site_symmetry_multiplicity
_atom_site_calc_flag
_atom_site_refinement_flags
_atom_site_disorder_assembly
_atom_site_disorder_group
O1 O 0.3293(2) 0.65081(15) 0.16870(14) 0.0447(4) Uani 1 1 d . . .
O2 O 0.5831(3) 0.90044(19) -0.16418(16) 0.0676(6) Uani 1 1 d . . .
O3 O 0.8367(3) 0.7354(2) -0.11689(15) 0.0623(5) Uani 1 1 d . . .
H3 H 0.7823 0.8052 -0.1518 0.094 Uiso 1 1 calc R . .
O4 O 0.7963(2) 0.33834(17) 0.22596(16) 0.0553(5) Uani 1 1 d . . .
H4 H 0.7308 0.3009 0.2859 0.083 Uiso 1 1 calc R . .
O5 O 0.5316(2) 0.22437(17) 0.38246(18) 0.0592(5) Uani 1 1 d . . .
O6 O -0.0480(2) 0.35492(18) 0.47354(16) 0.0573(5) Uani 1 1 d . . .
O11 O -0.6233(2) -0.71996(16) 0.98123(15) 0.0529(4) Uani 1 1 d . . .
O12 O -0.7160(3) -1.0522(2) 1.30954(17) 0.0726(6) Uani 1 1 d . . .
O13 O -0.4054(3) -1.13067(19) 1.27769(17) 0.0683(6) Uani 1 1 d . . .
H13 H -0.5006 -1.1275 1.3136 0.103 Uiso 1 1 calc R . .
O14 O -0.0667(3) -0.89557(19) 0.92168(18) 0.0670(5) Uani 1 1 d . . .
H14 H -0.0697 -0.8271 0.8609 0.100 Uiso 1 1 calc R . .
O15 O -0.0834(3) -0.6358(2) 0.77624(19) 0.0646(5) Uani 1 1 d . . .
O16 O -0.5324(3) -0.29656(18) 0.67220(19) 0.0679(6) Uani 1 1 d . . .
N1 N 0.0310(3) 0.1022(2) 0.55677(19) 0.0535(5) Uani 1 1 d . . .
H1 H -0.0399 0.1707 0.5437 0.064 Uiso 1 1 calc R . .
N2 N -0.2195(3) -0.2243(2) 0.5846(2) 0.0565(6) Uani 1 1 d . . .
H2 H -0.3328 -0.2132 0.5869 0.068 Uiso 1 1 calc R . .
C1 C 0.4897(3) 0.6197(2) 0.12070(19) 0.0375(5) Uani 1 1 d . . .
C2 C 0.5707(3) 0.7038(2) 0.0097(2) 0.0422(6) Uani 1 1 d . . .
C3 C 0.7393(3) 0.6582(2) -0.0170(2) 0.0460(6) Uani 1 1 d . . .
C4 C 0.8157(3) 0.5367(3) 0.0521(2) 0.0460(6) Uani 1 1 d . . .
C5 C 0.7236(3) 0.4560(2) 0.1590(2) 0.0419(6) Uani 1 1 d . . .
C6 C 0.5611(3) 0.5006(2) 0.1954(2) 0.0376(5) Uani 1 1 d . . .
C7 C 0.4534(3) 0.4596(2) 0.31601(18) 0.0350(5) Uani 1 1 d . . .
C8 C 0.4114(3) 0.3075(2) 0.38252(19) 0.0387(5) Uani 1 1 d . . .
C9 C 0.2408(3) 0.2734(2) 0.4444(2) 0.0390(5) Uani 1 1 d . . .
C10 C 0.1016(3) 0.3769(2) 0.4210(2) 0.0415(5) Uani 1 1 d . . .
C11 C 0.1311(3) 0.5100(2) 0.3260(2) 0.0455(6) Uani 1 1 d . . .
H11 H 0.0382 0.5713 0.3027 0.055 Uiso 1 1 calc R . .
C12 C 0.2899(3) 0.5415(2) 0.27412(19) 0.0384(5) Uani 1 1 d . . .
C13 C 0.4928(4) 0.8278(2) -0.0740(2) 0.0487(6) Uani 1 1 d . . .
C14 C 0.3065(4) 0.8665(3) -0.0578(3) 0.0660(8) Uani 1 1 d . . .
H14A H 0.2810 0.9503 -0.1212 0.099 Uiso 1 1 calc R . .
H14B H 0.2909 0.8803 0.0216 0.099 Uiso 1 1 calc R . .
H14C H 0.2269 0.7939 -0.0634 0.099 Uiso 1 1 calc R . .
C15 C 0.9920(4) 0.4924(3) 0.0153(3) 0.0615(7) Uani 1 1 d . . .
H15A H 1.0223 0.4059 0.0734 0.092 Uiso 1 1 calc R . .
H15B H 1.0818 0.5611 0.0144 0.092 Uiso 1 1 calc R . .
H15C H 0.9851 0.4818 -0.0655 0.092 Uiso 1 1 calc R . .
C16 C 0.5478(3) 0.5168(2) 0.4113(2) 0.0433(5) Uani 1 1 d . . .
H16A H 0.6528 0.4648 0.4390 0.065 Uiso 1 1 calc R . .
H16B H 0.4681 0.5088 0.4805 0.065 Uiso 1 1 calc R . .
H16C H 0.5809 0.6123 0.3732 0.065 Uiso 1 1 calc R . .
C17 C 0.1985(3) 0.1339(2) 0.5190(2) 0.0419(5) Uani 1 1 d . . .
C18 C 0.3337(4) 0.0246(2) 0.5569(2) 0.0542(7) Uani 1 1 d . . .
H18A H 0.2765 -0.0603 0.6053 0.081 Uiso 1 1 calc R . .
H18B H 0.4220 0.0522 0.6050 0.081 Uiso 1 1 calc R . .
H18C H 0.3901 0.0113 0.4848 0.081 Uiso 1 1 calc R . .
C19 C -0.0491(4) -0.0330(3) 0.6174(2) 0.0592(7) Uani 1 1 d . . .
H19A H -0.1492 -0.0238 0.6697 0.071 Uiso 1 1 calc R . .
H19B H 0.0378 -0.0913 0.6693 0.071 Uiso 1 1 calc R . .
C21 C -0.4998(3) -0.8221(2) 1.0299(2) 0.0454(6) Uani 1 1 d . . .
C22 C -0.5330(4) -0.9294(2) 1.1408(2) 0.0485(6) Uani 1 1 d . . .
C23 C -0.3923(4) -1.0240(2) 1.1727(2) 0.0527(7) Uani 1 1 d . . .
C24 C -0.2361(4) -1.0150(3) 1.1010(3) 0.0534(7) Uani 1 1 d . . .
C25 C -0.2180(4) -0.9047(2) 0.9911(2) 0.0476(6) Uani 1 1 d . . .
C26 C -0.3497(3) -0.8080(2) 0.9560(2) 0.0448(6) Uani 1 1 d . . .
C27 C -0.3844(3) -0.6957(2) 0.8358(2) 0.0433(5) Uani 1 1 d . . .
C28 C -0.2362(4) -0.5908(2) 0.7733(2) 0.0467(6) Uani 1 1 d . . .
C29 C -0.2911(3) -0.4527(2) 0.7094(2) 0.0422(5) Uani 1 1 d . . .
C30 C -0.4722(3) -0.4116(2) 0.7279(2) 0.0482(6) Uani 1 1 d . . .
C31 C -0.5882(3) -0.5023(3) 0.8251(2) 0.0509(6) Uani 1 1 d . . .
H31 H -0.6940 -0.4701 0.8494 0.061 Uiso 1 1 calc R . .
C32 C -0.5401(3) -0.6295(2) 0.8772(2) 0.0465(6) Uani 1 1 d . . .
C33 C -0.6971(4) -0.9481(3) 1.2177(2) 0.0541(7) Uani 1 1 d . . .
C34 C -0.8393(4) -0.8460(3) 1.1883(3) 0.0625(7) Uani 1 1 d . . .
H34A H -0.9352 -0.8752 1.2485 0.094 Uiso 1 1 calc R . .
H34B H -0.8827 -0.8384 1.1079 0.094 Uiso 1 1 calc R . .
H34C H -0.7927 -0.7578 1.1894 0.094 Uiso 1 1 calc R . .
C35 C -0.0958(4) -1.1222(3) 1.1413(3) 0.0691(9) Uani 1 1 d . . .
H35A H 0.0019 -1.1012 1.0821 0.104 Uiso 1 1 calc R . .
H35B H -0.1460 -1.2116 1.1472 0.104 Uiso 1 1 calc R . .
H35C H -0.0537 -1.1225 1.2204 0.104 Uiso 1 1 calc R . .
C36 C -0.4445(4) -0.7628(3) 0.7378(2) 0.0631(7) Uani 1 1 d . . .
H36A H -0.3444 -0.8051 0.7108 0.095 Uiso 1 1 calc R . .
H36B H -0.4907 -0.6932 0.6687 0.095 Uiso 1 1 calc R . .
H36C H -0.5357 -0.8317 0.7731 0.095 Uiso 1 1 calc R . .
C37 C -0.1657(3) -0.3511(2) 0.6368(2) 0.0476(6) Uani 1 1 d . . .
C38 C 0.0255(4) -0.3812(3) 0.6197(3) 0.0678(8) Uani 1 1 d . . .
H38A H 0.0854 -0.2999 0.5667 0.102 Uiso 1 1 calc R . .
H38B H 0.0333 -0.4546 0.5829 0.102 Uiso 1 1 calc R . .
H38C H 0.0810 -0.4087 0.6983 0.102 Uiso 1 1 calc R . .
C39 C -0.1127(4) -0.1002(3) 0.5233(2) 0.0584(7) Uani 1 1 d . . .
H39A H -0.1836 -0.0357 0.4628 0.070 Uiso 1 1 calc R . .
H39B H -0.0108 -0.1243 0.4806 0.070 Uiso 1 1 calc R . .

loop_
_atom_site_aniso_label
_atom_site_aniso_U_11
_atom_site_aniso_U_22
_atom_site_aniso_U_33
_atom_site_aniso_U_23
_atom_site_aniso_U_13
_atom_site_aniso_U_12
O1 0.0460(10) 0.0355(8) 0.0407(9) 0.0059(7) -0.0003(7) -0.0001(7)
O2 0.0957(15) 0.0488(10) 0.0429(10) 0.0076(8) 0.0107(10) -0.0148(10)
O3 0.0746(13) 0.0594(11) 0.0432(10) -0.0035(9) 0.0210(9) -0.0168(10)
O4 0.0507(10) 0.0493(10) 0.0585(11) -0.0055(9) 0.0067(8) 0.0077(8)
O5 0.0558(11) 0.0343(9) 0.0757(12) -0.0004(8) 0.0157(9) 0.0047(8)
O6 0.0432(10) 0.0560(11) 0.0588(11) 0.0022(9) 0.0121(8) -0.0045(8)
O11 0.0543(11) 0.0396(9) 0.0511(10) 0.0065(8) -0.0014(8) -0.0032(8)
O12 0.0913(15) 0.0612(12) 0.0487(11) 0.0073(9) 0.0010(10) -0.0151(11)
O13 0.0890(15) 0.0450(10) 0.0535(11) 0.0122(9) -0.0163(10) -0.0036(10)
O14 0.0671(13) 0.0527(11) 0.0731(13) -0.0065(10) -0.0004(10) 0.0153(10)
O15 0.0520(12) 0.0542(11) 0.0761(13) -0.0026(10) 0.0052(9) 0.0046(9)
O16 0.0568(11) 0.0347(9) 0.0899(14) 0.0141(9) -0.0028(10) -0.0033(8)
N1 0.0601(14) 0.0335(10) 0.0568(13) -0.0003(9) 0.0130(10) -0.0137(9)
N2 0.0565(14) 0.0385(11) 0.0626(14) 0.0014(10) 0.0006(11) -0.0164(10)
C1 0.0426(14) 0.0330(11) 0.0329(11) -0.0047(9) 0.0013(10) -0.0080(10)
C2 0.0512(15) 0.0384(12) 0.0331(12) -0.0058(10) 0.0007(10) -0.0127(11)
C3 0.0538(17) 0.0442(13) 0.0371(13) -0.0096(11) 0.0108(11) -0.0160(12)
C4 0.0481(15) 0.0457(13) 0.0438(14) -0.0143(11) 0.0088(11) -0.0105(11)
C5 0.0439(15) 0.0398(12) 0.0415(13) -0.0119(11) -0.0010(10) -0.0024(10)
C6 0.0403(13) 0.0349(11) 0.0334(11) -0.0046(9) 0.0031(9) -0.0070(10)
C7 0.0376(12) 0.0300(10) 0.0305(11) 0.0010(8) 0.0013(9) -0.0041(9)
C8 0.0429(14) 0.0323(11) 0.0356(12) -0.0025(9) -0.0019(10) -0.0044(10)
C9 0.0442(13) 0.0325(11) 0.0342(12) -0.0015(9) 0.0001(9) -0.0079(10)
C10 0.0392(14) 0.0426(13) 0.0360(12) -0.0026(10) 0.0002(10) -0.0084(10)
C11 0.0406(14) 0.0395(12) 0.0457(14) 0.0032(10) -0.0020(10) 0.0015(10)
C12 0.0432(13) 0.0330(11) 0.0314(11) 0.0011(9) 0.0006(9) -0.0034(9)
C13 0.0708(18) 0.0341(12) 0.0346(13) -0.0010(10) -0.0040(12) -0.0152(12)
C14 0.076(2) 0.0460(15) 0.0589(18) 0.0099(13) -0.0084(14) 0.0042(14)
C15 0.0565(16) 0.0644(18) 0.0602(17) -0.0153(14) 0.0190(13) -0.0033(14)
C16 0.0473(13) 0.0343(11) 0.0424(13) -0.0030(10) -0.0047(10) -0.0071(10)
C17 0.0556(15) 0.0338(11) 0.0314(12) -0.0032(9) 0.0013(10) -0.0117(10)
C18 0.0688(18) 0.0322(12) 0.0496(15) 0.0054(11) -0.0038(12) -0.0022(12)
C19 0.0713(18) 0.0403(13) 0.0531(15) 0.0027(12) 0.0167(13) -0.0219(13)
C21 0.0530(16) 0.0325(11) 0.0447(14) -0.0020(10) -0.0131(11) -0.0024(10)
C22 0.0649(17) 0.0353(12) 0.0381(13) -0.0001(10) -0.0120(12) -0.0060(11)
C23 0.072(2) 0.0353(13) 0.0443(14) -0.0012(11) -0.0162(14) -0.0053(13)
C24 0.0678(18) 0.0352(12) 0.0536(15) -0.0066(11) -0.0206(14) 0.0042(12)
C25 0.0522(16) 0.0369(12) 0.0516(15) -0.0097(11) -0.0090(12) -0.0008(11)
C26 0.0511(15) 0.0340(11) 0.0458(13) -0.0061(10) -0.0103(11) -0.0035(10)
C27 0.0519(14) 0.0309(11) 0.0417(13) -0.0027(10) -0.0048(10) -0.0060(10)
C28 0.0559(17) 0.0379(12) 0.0429(13) -0.0071(10) -0.0047(11) -0.0051(12)
C29 0.0465(14) 0.0361(11) 0.0404(13) -0.0068(10) -0.0020(10) -0.0098(10)
C30 0.0524(16) 0.0315(12) 0.0533(15) -0.0019(11) -0.0083(12) -0.0089(11)
C31 0.0412(14) 0.0393(13) 0.0613(16) 0.0008(12) -0.0002(11) -0.0036(11)
C32 0.0485(15) 0.0373(12) 0.0454(14) -0.0006(10) -0.0042(11) -0.0099(11)
C33 0.072(2) 0.0439(14) 0.0425(15) -0.0069(12) -0.0081(13) -0.0115(13)
C34 0.0729(19) 0.0563(16) 0.0528(17) -0.0087(13) 0.0004(14) -0.0044(14)
C35 0.074(2) 0.0439(15) 0.084(2) -0.0090(15) -0.0276(17) 0.0133(14)
C36 0.098(2) 0.0392(13) 0.0480(14) -0.0059(11) -0.0174(14) -0.0105(13)
C37 0.0580(15) 0.0419(13) 0.0396(13) -0.0082(11) -0.0002(11) -0.0126(11)
C38 0.0611(18) 0.0600(18) 0.074(2) -0.0091(15) 0.0171(15) -0.0090(14)
C39 0.0630(17) 0.0457(14) 0.0518(16) 0.0053(12) 0.0067(12) -0.0247(12)

loop_
_atom_type_symbol
_atom_type_description
_atom_type_scat_dispersion_real
_atom_type_scat_dispersion_imag
_atom_type_scat_source
C C 0.0033 0.0016 'International Tables Vol C Tables 4.2.6.8 and 6.1.1.4'
H H 0.0000 0.0000 'International Tables Vol C Tables 4.2.6.8 and 6.1.1.4'
N N 0.0061 0.0033 'International Tables Vol C Tables 4.2.6.8 and 6.1.1.4'
O O 0.0106 0.0060 'International Tables Vol C Tables 4.2.6.8 and 6.1.1.4'

loop_
_geom_angle_atom_site_label_1
_geom_angle_atom_site_label_2
_geom_angle_atom_site_label_3
_geom_angle
_geom_angle_site_symmetry_1
_geom_angle_site_symmetry_3
_geom_angle_publ_flag
C12 O1 C1 106.10(16) . . ?
C3 O3 H3 109.5 . . ?
C5 O4 H4 109.5 . . ?
C32 O11 C21 105.7(2) . . ?
C23 O13 H13 109.5 . . ?
C25 O14 H14 109.5 . . ?
C17 N1 C19 128.4(2) . . ?
C17 N1 H1 115.8 . . ?
C19 N1 H1 115.8 . . ?
C37 N2 C39 128.7(2) . . ?
C37 N2 H2 115.6 . . ?
C39 N2 H2 115.6 . . ?
C6 C1 O1 112.21(18) . . ?
C6 C1 C2 124.5(2) . . ?
O1 C1 C2 123.2(2) . . ?
C3 C2 C1 113.7(2) . . ?
C3 C2 C13 121.1(2) . . ?
C1 C2 C13 125.3(2) . . ?
O3 C3 C4 116.0(2) . . ?
O3 C3 C2 119.5(2) . . ?
C4 C3 C2 124.5(2) . . ?
C3 C4 C5 118.2(2) . . ?
C3 C4 C15 121.4(2) . . ?
C5 C4 C15 120.4(2) . . ?
O4 C5 C4 118.6(2) . . ?
O4 C5 C6 121.3(2) . . ?
C4 C5 C6 120.1(2) . . ?
C1 C6 C5 118.7(2) . . ?
C1 C6 C7 107.25(19) . . ?
C5 C6 C7 133.0(2) . . ?
C12 C7 C6 99.31(17) . . ?
C12 C7 C8 112.91(18) . . ?
C6 C7 C8 119.97(18) . . ?
C12 C7 C16 108.79(18) . . ?
C6 C7 C16 109.58(18) . . ?
C8 C7 C16 105.92(16) . . ?
O5 C8 C9 125.6(2) . . ?
O5 C8 C7 116.9(2) . . ?
C9 C8 C7 117.38(19) . . ?
C8 C9 C17 120.4(2) . . ?
C8 C9 C10 119.80(18) . . ?
C17 C9 C10 119.4(2) . . ?
O6 C10 C9 123.05(19) . . ?
O6 C10 C11 116.9(2) . . ?
C9 C10 C11 119.9(2) . . ?
C12 C11 C10 119.0(2) . . ?
C12 C11 H11 120.5 . . ?
C10 C11 H11 120.5 . . ?
C11 C12 O1 125.0(2) . . ?
C11 C12 C7 124.67(19) . . ?
O1 C12 C7 110.25(18) . . ?
O2 C13 C2 119.4(2) . . ?
O2 C13 C14 118.5(2) . . ?
C2 C13 C14 122.0(2) . . ?
C13 C14 H14A 109.5 . . ?
C13 C14 H14B 109.5 . . ?
H14A C14 H14B 109.5 . . ?
C13 C14 H14C 109.5 . . ?
H14A C14 H14C 109.5 . . ?
H14B C14 H14C 109.5 . . ?
C4 C15 H15A 109.5 . . ?
C4 C15 H15B 109.5 . . ?
H15A C15 H15B 109.5 . . ?
C4 C15 H15C 109.5 . . ?
H15A C15 H15C 109.5 . . ?
H15B C15 H15C 109.5 . . ?
C7 C16 H16A 109.5 . . ?
C7 C16 H16B 109.5 . . ?
H16A C16 H16B 109.5 . . ?
C7 C16 H16C 109.5 . . ?
H16A C16 H16C 109.5 . . ?
H16B C16 H16C 109.5 . . ?
N1 C17 C9 118.1(2) . . ?
N1 C17 C18 118.5(2) . . ?
C9 C17 C18 123.4(2) . . ?
C17 C18 H18A 109.5 . . ?
C17 C18 H18B 109.5 . . ?
H18A C18 H18B 109.5 . . ?
C17 C18 H18C 109.5 . . ?
H18A C18 H18C 109.5 . . ?
H18B C18 H18C 109.5 . . ?
N1 C19 C39 110.7(2) . . ?
N1 C19 H19A 109.5 . . ?
C39 C19 H19A 109.5 . . ?
N1 C19 H19B 109.5 . . ?
C39 C19 H19B 109.5 . . ?
H19A C19 H19B 108.1 . . ?
C26 C21 O11 112.4(2) . . ?
C26 C21 C22 125.1(2) . . ?
O11 C21 C22 122.4(2) . . ?
C21 C22 C23 113.6(2) . . ?
C21 C22 C33 125.2(2) . . ?
C23 C22 C33 121.2(2) . . ?
O13 C23 C24 116.3(2) . . ?
O13 C23 C22 119.8(3) . . ?
C24 C23 C22 123.9(2) . . ?
C23 C24 C25 117.7(2) . . ?
C23 C24 C35 120.0(2) . . ?
C25 C24 C35 122.3(3) . . ?
O14 C25 C26 121.2(2) . . ?
O14 C25 C24 117.8(2) . . ?
C26 C25 C24 121.0(3) . . ?
C21 C26 C25 118.7(2) . . ?
C21 C26 C27 107.3(2) . . ?
C25 C26 C27 132.9(2) . . ?
C32 C27 C26 99.31(19) . . ?
C32 C27 C28 112.35(19) . . ?
C26 C27 C28 120.0(2) . . ?
C32 C27 C36 109.3(2) . . ?
C26 C27 C36 109.60(18) . . ?
C28 C27 C36 105.98(19) . . ?
O15 C28 C29 126.8(2) . . ?
O15 C28 C27 116.4(2) . . ?
C29 C28 C27 116.6(2) . . ?
C37 C29 C28 121.0(2) . . ?
C37 C29 C30 119.0(2) . . ?
C28 C29 C30 119.7(2) . . ?
O16 C30 C29 123.7(2) . . ?
O16 C30 C31 116.3(2) . . ?
C29 C30 C31 119.7(2) . . ?
C32 C31 C30 118.7(2) . . ?
C32 C31 H31 120.6 . . ?
C30 C31 H31 120.6 . . ?
C31 C32 O11 124.6(2) . . ?
C31 C32 C27 124.8(2) . . ?
O11 C32 C27 110.63(19) . . ?
O12 C33 C22 119.3(3) . . ?
O12 C33 C34 119.4(3) . . ?
C22 C33 C34 121.2(2) . . ?
C33 C34 H34A 109.5 . . ?
C33 C34 H34B 109.5 . . ?
H34A C34 H34B 109.5 . . ?
C33 C34 H34C 109.5 . . ?
H34A C34 H34C 109.5 . . ?
H34B C34 H34C 109.5 . . ?
C24 C35 H35A 109.5 . . ?
C24 C35 H35B 109.5 . . ?
H35A C35 H35B 109.5 . . ?
C24 C35 H35C 109.5 . . ?
H35A C35 H35C 109.5 . . ?
H35B C35 H35C 109.5 . . ?
C27 C36 H36A 109.5 . . ?
C27 C36 H36B 109.5 . . ?
H36A C36 H36B 109.5 . . ?
C27 C36 H36C 109.5 . . ?
H36A C36 H36C 109.5 . . ?
H36B C36 H36C 109.5 . . ?
N2 C37 C29 119.0(2) . . ?
N2 C37 C38 118.1(2) . . ?
C29 C37 C38 122.9(2) . . ?
C37 C38 H38A 109.5 . . ?
C37 C38 H38B 109.5 . . ?
H38A C38 H38B 109.5 . . ?
C37 C38 H38C 109.5 . . ?
H38A C38 H38C 109.5 . . ?
H38B C38 H38C 109.5 . . ?
N2 C39 C19 109.99(19) . . ?
N2 C39 H39A 109.7 . . ?
C19 C39 H39A 109.7 . . ?
N2 C39 H39B 109.7 . . ?
C19 C39 H39B 109.7 . . ?
H39A C39 H39B 108.2 . . ?

loop_
_geom_bond_atom_site_label_1
_geom_bond_atom_site_label_2
_geom_bond_distance
_geom_bond_site_symmetry_2
_geom_bond_publ_flag
O1 C12 1.388(2) . ?
O1 C1 1.389(3) . ?
O2 C13 1.245(3) . ?
O3 C3 1.358(3) . ?
O3 H3 0.8200 . ?
O4 C5 1.339(3) . ?
O4 H4 0.8200 . ?
O5 C8 1.245(3) . ?
O6 C10 1.244(3) . ?
O11 C32 1.387(3) . ?
O11 C21 1.395(3) . ?
O12 C33 1.245(3) . ?
O13 C23 1.348(3) . ?
O13 H13 0.8200 . ?
O14 C25 1.353(3) . ?
O14 H14 0.8200 . ?
O15 C28 1.237(3) . ?
O16 C30 1.245(3) . ?
N1 C17 1.321(3) . ?
N1 C19 1.451(3) . ?
N1 H1 0.8600 . ?
N2 C37 1.318(3) . ?
N2 C39 1.458(3) . ?
N2 H2 0.8600 . ?
C1 C6 1.375(3) . ?
C1 C2 1.411(3) . ?
C2 C3 1.411(3) . ?
C2 C13 1.468(3) . ?
C3 C4 1.387(4) . ?
C4 C5 1.402(3) . ?
C4 C15 1.494(4) . ?
C5 C6 1.403(3) . ?
C6 C7 1.517(3) . ?
C7 C12 1.496(3) . ?
C7 C8 1.524(3) . ?
C7 C16 1.556(3) . ?
C8 C9 1.432(3) . ?
C9 C17 1.440(3) . ?
C9 C10 1.463(3) . ?
C10 C11 1.463(3) . ?
C11 C12 1.308(3) . ?
C11 H11 0.9300 . ?
C13 C14 1.479(4) . ?
C14 H14A 0.9600 . ?
C14 H14B 0.9600 . ?
C14 H14C 0.9600 . ?
C15 H15A 0.9600 . ?
C15 H15B 0.9600 . ?
C15 H15C 0.9600 . ?
C16 H16A 0.9600 . ?
C16 H16B 0.9600 . ?
C16 H16C 0.9600 . ?
C17 C18 1.487(3) . ?
C18 H18A 0.9600 . ?
C18 H18B 0.9600 . ?
C18 H18C 0.9600 . ?
C19 C39 1.516(4) . ?
C19 H19A 0.9700 . ?
C19 H19B 0.9700 . ?
C21 C26 1.369(4) . ?
C21 C22 1.410(3) . ?
C22 C23 1.416(4) . ?
C22 C33 1.469(4) . ?
C23 C24 1.397(4) . ?
C24 C25 1.406(4) . ?
C24 C35 1.503(4) . ?
C25 C26 1.382(4) . ?
C26 C27 1.522(3) . ?
C27 C32 1.492(4) . ?
C27 C28 1.532(3) . ?
C27 C36 1.544(3) . ?
C28 C29 1.441(3) . ?
C29 C37 1.432(3) . ?
C29 C30 1.456(3) . ?
C30 C31 1.464(3) . ?
C31 C32 1.308(3) . ?
C31 H31 0.9300 . ?
C33 C34 1.471(4) . ?
C34 H34A 0.9600 . ?
C34 H34B 0.9600 . ?
C34 H34C 0.9600 . ?
C35 H35A 0.9600 . ?
C35 H35B 0.9600 . ?
C35 H35C 0.9600 . ?
C36 H36A 0.9600 . ?
C36 H36B 0.9600 . ?
C36 H36C 0.9600 . ?
C37 C38 1.492(4) . ?
C38 H38A 0.9600 . ?
C38 H38B 0.9600 . ?
C38 H38C 0.9600 . ?
C39 H39A 0.9700 . ?
C39 H39B 0.9700 . ?

loop_
_geom_torsion_atom_site_label_1
_geom_torsion_atom_site_label_2
_geom_torsion_atom_site_label_3
_geom_torsion_atom_site_label_4
_geom_torsion
_geom_torsion_site_symmetry_1
_geom_torsion_site_symmetry_2
_geom_torsion_site_symmetry_3
_geom_torsion_site_symmetry_4
_geom_torsion_publ_flag
C12 O1 C1 C6 -4.5(2) . . . . ?
C12 O1 C1 C2 177.2(2) . . . . ?
C6 C1 C2 C3 -2.6(3) . . . . ?
O1 C1 C2 C3 175.5(2) . . . . ?
C6 C1 C2 C13 177.1(2) . . . . ?
O1 C1 C2 C13 -4.8(3) . . . . ?
C1 C2 C3 O3 -175.5(2) . . . . ?
C13 C2 C3 O3 4.7(3) . . . . ?
C1 C2 C3 C4 5.0(3) . . . . ?
C13 C2 C3 C4 -174.8(2) . . . . ?
O3 C3 C4 C5 177.5(2) . . . . ?
C2 C3 C4 C5 -3.0(4) . . . . ?
O3 C3 C4 C15 -1.9(3) . . . . ?
C2 C3 C4 C15 177.6(2) . . . . ?
C3 C4 C5 O4 179.8(2) . . . . ?
C15 C4 C5 O4 -0.7(3) . . . . ?
C3 C4 C5 C6 -1.7(3) . . . . ?
C15 C4 C5 C6 177.8(2) . . . . ?
O1 C1 C6 C5 -179.90(19) . . . . ?
C2 C1 C6 C5 -1.6(3) . . . . ?
O1 C1 C6 C7 -9.9(2) . . . . ?
C2 C1 C6 C7 168.3(2) . . . . ?
O4 C5 C6 C1 -177.7(2) . . . . ?
C4 C5 C6 C1 3.9(3) . . . . ?
O4 C5 C6 C7 15.5(4) . . . . ?
C4 C5 C6 C7 -163.0(2) . . . . ?
C1 C6 C7 C12 18.7(2) . . . . ?
C5 C6 C7 C12 -173.4(2) . . . . ?
C1 C6 C7 C8 142.0(2) . . . . ?
C5 C6 C7 C8 -50.0(4) . . . . ?
C1 C6 C7 C16 -95.2(2) . . . . ?
C5 C6 C7 C16 72.7(3) . . . . ?
C12 C7 C8 O5 155.7(2) . . . . ?
C6 C7 C8 O5 39.2(3) . . . . ?
C16 C7 C8 O5 -85.4(2) . . . . ?
C12 C7 C8 C9 -27.2(3) . . . . ?
C6 C7 C8 C9 -143.7(2) . . . . ?
C16 C7 C8 C9 91.8(2) . . . . ?
O5 C8 C9 C17 2.9(3) . . . . ?
C7 C8 C9 C17 -174.0(2) . . . . ?
O5 C8 C9 C10 -170.3(2) . . . . ?
C7 C8 C9 C10 12.8(3) . . . . ?
C8 C9 C10 O6 -178.5(2) . . . . ?
C17 C9 C10 O6 8.3(3) . . . . ?
C8 C9 C10 C11 5.9(3) . . . . ?
C17 C9 C10 C11 -167.3(2) . . . . ?
O6 C10 C11 C12 175.4(2) . . . . ?
C9 C10 C11 C12 -8.7(3) . . . . ?
C10 C11 C12 O1 167.6(2) . . . . ?
C10 C11 C12 C7 -8.6(4) . . . . ?
C1 O1 C12 C11 -159.2(2) . . . . ?
C1 O1 C12 C7 17.5(2) . . . . ?
C6 C7 C12 C11 154.6(2) . . . . ?
C8 C7 C12 C11 26.3(3) . . . . ?
C16 C7 C12 C11 -90.9(3) . . . . ?
C6 C7 C12 O1 -22.1(2) . . . . ?
C8 C7 C12 O1 -150.38(18) . . . . ?
C16 C7 C12 O1 92.3(2) . . . . ?
C3 C2 C13 O2 -6.2(3) . . . . ?
C1 C2 C13 O2 174.0(2) . . . . ?
C3 C2 C13 C14 171.0(2) . . . . ?
C1 C2 C13 C14 -8.7(4) . . . . ?
C19 N1 C17 C9 170.8(2) . . . . ?
C19 N1 C17 C18 -10.0(4) . . . . ?
C8 C9 C17 N1 -168.6(2) . . . . ?
C10 C9 C17 N1 4.6(3) . . . . ?
C8 C9 C17 C18 12.3(3) . . . . ?
C10 C9 C17 C18 -174.6(2) . . . . ?
C17 N1 C19 C39 -87.9(3) . . . . ?
C32 O11 C21 C26 -5.7(3) . . . . ?
C32 O11 C21 C22 176.5(2) . . . . ?
C26 C21 C22 C23 1.2(4) . . . . ?
O11 C21 C22 C23 178.7(2) . . . . ?
C26 C21 C22 C33 -177.3(2) . . . . ?
O11 C21 C22 C33 0.2(4) . . . . ?
C21 C22 C23 O13 179.0(2) . . . . ?
C33 C22 C23 O13 -2.4(3) . . . . ?
C21 C22 C23 C24 -1.2(3) . . . . ?
C33 C22 C23 C24 177.4(2) . . . . ?
O13 C23 C24 C25 -179.9(2) . . . . ?
C22 C23 C24 C25 0.3(4) . . . . ?
O13 C23 C24 C35 1.1(4) . . . . ?
C22 C23 C24 C35 -178.7(2) . . . . ?
C23 C24 C25 O14 179.9(2) . . . . ?
C35 C24 C25 O14 -1.1(4) . . . . ?
C23 C24 C25 C26 0.6(4) . . . . ?
C35 C24 C25 C26 179.6(2) . . . . ?
O11 C21 C26 C25 -178.1(2) . . . . ?
C22 C21 C26 C25 -0.4(4) . . . . ?
O11 C21 C26 C27 -8.2(3) . . . . ?
C22 C21 C26 C27 169.5(2) . . . . ?
O14 C25 C26 C21 -179.8(2) . . . . ?
C24 C25 C26 C21 -0.6(3) . . . . ?
O14 C25 C26 C27 13.4(4) . . . . ?
C24 C25 C26 C27 -167.3(3) . . . . ?
C21 C26 C27 C32 17.3(2) . . . . ?
C25 C26 C27 C32 -174.9(3) . . . . ?
C21 C26 C27 C28 139.9(2) . . . . ?
C25 C26 C27 C28 -52.2(4) . . . . ?
C21 C26 C27 C36 -97.2(2) . . . . ?
C25 C26 C27 C36 70.6(3) . . . . ?
C32 C27 C28 O15 154.7(2) . . . . ?
C26 C27 C28 O15 38.7(3) . . . . ?
C36 C27 C28 O15 -85.9(3) . . . . ?
C32 C27 C28 C29 -29.8(3) . . . . ?
C26 C27 C28 C29 -145.9(2) . . . . ?
C36 C27 C28 C29 89.5(2) . . . . ?
O15 C28 C29 C37 1.8(4) . . . . ?
C27 C28 C29 C37 -173.1(2) . . . . ?
O15 C28 C29 C30 -172.4(3) . . . . ?
C27 C28 C29 C30 12.7(3) . . . . ?
C37 C29 C30 O16 9.0(4) . . . . ?
C28 C29 C30 O16 -176.7(2) . . . . ?
C37 C29 C30 C31 -164.6(2) . . . . ?
C28 C29 C30 C31 9.6(3) . . . . ?
O16 C30 C31 C32 172.6(2) . . . . ?
C29 C30 C31 C32 -13.3(4) . . . . ?
C30 C31 C32 O11 170.5(2) . . . . ?
C30 C31 C32 C27 -7.2(4) . . . . ?
C21 O11 C32 C31 -160.2(2) . . . . ?
C21 O11 C32 C27 17.9(3) . . . . ?
C26 C27 C32 C31 156.5(2) . . . . ?
C28 C27 C32 C31 28.6(3) . . . . ?
C36 C27 C32 C31 -88.8(3) . . . . ?
C26 C27 C32 O11 -21.5(2) . . . . ?
C28 C27 C32 O11 -149.46(19) . . . . ?
C36 C27 C32 O11 93.2(2) . . . . ?
C21 C22 C33 O12 175.2(3) . . . . ?
C23 C22 C33 O12 -3.2(4) . . . . ?
C21 C22 C33 C34 -4.9(4) . . . . ?
C23 C22 C33 C34 176.7(2) . . . . ?
C39 N2 C37 C29 169.7(2) . . . . ?
C39 N2 C37 C38 -8.9(4) . . . . ?
C28 C29 C37 N2 -176.9(2) . . . . ?
C30 C29 C37 N2 -2.7(3) . . . . ?
C28 C29 C37 C38 1.7(4) . . . . ?
C30 C29 C37 C38 175.9(2) . . . . ?
C37 N2 C39 C19 -85.9(3) . . . . ?
N1 C19 C39 N2 -170.2(2) . . . . ?

loop_
_cod_related_entry_id
_cod_related_entry_database
_cod_related_entry_code
1 ChemSpider 30652680
